data_4030039
loop_
_publ_author_name
'Wang, Haijun'
'Fronczek, Frank R.'
'Vicente, M Gra\,ca H'
'Smith, Kevin M.'

_publ_section_title
;
 Functionalization of 3,5,8-Trichlorinated BODIPY Dyes.
;
_journal_issue 21
_journal_name_full 'The Journal of organic chemistry'
_journal_page_first 10342
_journal_paper_doi 10.1021/jo501969z
_journal_volume 79
_journal_year 2014
_chemical_formula_moiety 'C33 H41 B F2 N2 O4 S Si2'
_chemical_formula_sum 'C33 H41 B F2 N2 O4 S Si2'
_chemical_formula_weight 666.73
_chemical_name_systematic
; 
 ? 
;
_space_group_IT_number 2
_symmetry_cell_setting triclinic
_symmetry_space_group_name_Hall '-P 1'
_symmetry_space_group_name_H-M 'P -1'
_atom_sites_solution_hydrogens geom
_atom_sites_solution_primary direct
_atom_sites_solution_secondary difmap
_audit_creation_method SHELXL-97
_cell_angle_alpha 89.110(3)
_cell_angle_beta 71.030(3)
_cell_angle_gamma 81.804(2)
_cell_formula_units_Z 2
_cell_length_a 10.3477(3)
_cell_length_b 11.8529(4)
_cell_length_c 15.2611(4)
_cell_measurement_reflns_used 4122
_cell_measurement_temperature 100.0(5)
_cell_measurement_theta_max 25.34
_cell_measurement_theta_min 2.53
_cell_volume 1751.09(10)
_computing_cell_refinement 'Bruker SAINT'
_computing_data_collection 'Bruker APEX2'
_computing_data_reduction 'Bruker SAINT'
_computing_molecular_graphics 'ORTEP-3 for Windows (Farrugia, 2012)'
_computing_publication_material 'SHELXL-97 (Sheldrick, 2008)'
_computing_structure_refinement 'SHELXL-97 (Sheldrick, 2008)'
_computing_structure_solution 'SHELXS-97 (Sheldrick, 2008)'
_diffrn_ambient_temperature 100.0(5)
_diffrn_measured_fraction_theta_full 0.995
_diffrn_measured_fraction_theta_max 0.993
_diffrn_measurement_device_type 'Bruker Kappa APEX-II DUO'
_diffrn_measurement_method '\f and \w scans'
_diffrn_radiation_monochromator 'TRIUMPH curved graphite'
_diffrn_radiation_source 'fine-focus sealed tube'
_diffrn_radiation_type MoK\a
_diffrn_radiation_wavelength 0.71073
_diffrn_reflns_av_R_equivalents 0.0309
_diffrn_reflns_av_sigmaI/netI 0.0548
_diffrn_reflns_limit_h_max 12
_diffrn_reflns_limit_h_min -12
_diffrn_reflns_limit_k_max 14
_diffrn_reflns_limit_k_min -13
_diffrn_reflns_limit_l_max 18
_diffrn_reflns_limit_l_min -18
_diffrn_reflns_number 13762
_diffrn_reflns_theta_full 25.00
_diffrn_reflns_theta_max 25.39
_diffrn_reflns_theta_min 1.41
_exptl_absorpt_coefficient_mu 0.210
_exptl_absorpt_correction_T_max 0.9917
_exptl_absorpt_correction_T_min 0.9213
_exptl_absorpt_correction_type multi-scan
_exptl_absorpt_process_details 'SADABS (Sheldrick, 2004)'
_exptl_crystal_colour 'dark blue'
_exptl_crystal_density_diffrn 1.265
_exptl_crystal_density_method 'not measured'
_exptl_crystal_description lath
_exptl_crystal_F_000 704
_exptl_crystal_size_max 0.35
_exptl_crystal_size_mid 0.10
_exptl_crystal_size_min 0.04
_refine_diff_density_max 0.445
_refine_diff_density_min -0.328
_refine_diff_density_rms 0.058
_refine_ls_extinction_method none
_refine_ls_goodness_of_fit_ref 1.030
_refine_ls_hydrogen_treatment constr
_refine_ls_matrix_type full
_refine_ls_number_parameters 416
_refine_ls_number_reflns 6408
_refine_ls_number_restraints 0
_refine_ls_restrained_S_all 1.030
_refine_ls_R_factor_all 0.0716
_refine_ls_R_factor_gt 0.0476
_refine_ls_shift/su_max 0.000
_refine_ls_shift/su_mean 0.000
_refine_ls_structure_factor_coef Fsqd
_refine_ls_weighting_details 'calc w=1/[\s^2^(Fo^2^)+(0.0523P)^2^+1.1265P] where P=(Fo^2^+2Fc^2^)/3'
_refine_ls_weighting_scheme calc
_refine_ls_wR_factor_gt 0.1105
_refine_ls_wR_factor_ref 0.1225
_reflns_number_gt 4793
_reflns_number_total 6408
_reflns_threshold_expression I>2\s(I)
_cod_data_source_file jo501969z_si_002.cif
_cod_data_source_block Compound15
_cod_depositor_comments
;
The following automatic conversions were performed:

'_symmetry_cell_setting' value 'Triclinic' changed to 'triclinic'
according to
/home/saulius/struct/COD-crude-data--automatic-downloads/rss-feeds/ACS/lib/dictionaries/cif_core.dic
dictionary named 'cif_core.dic' version 2.4.2 from 2011-04-26.

Automatic conversion script
Id: cif_fix_values 2827 2014-09-09 07:05:25Z andrius 

 Adding full bibliography for 4030032--4030045.cif.
;
_cod_original_cell_volume 1751.09(9)
_cod_original_sg_symbol_Hall '-P 1 '
_cod_original_sg_symbol_H-M 'P -1   '
_cod_database_code 4030039

loop_
_symmetry_equiv_pos_as_xyz
'x, y, z'
'-x, -y, -z'

loop_
_atom_site_label
_atom_site_type_symbol
_atom_site_fract_x
_atom_site_fract_y
_atom_site_fract_z
_atom_site_U_iso_or_equiv
_atom_site_adp_type
_atom_site_occupancy
_atom_site_symmetry_multiplicity
_atom_site_calc_flag
_atom_site_refinement_flags
S1 S -0.04261(6) 0.49353(6) 0.62314(4) 0.02082(16) Uani 1 1 d .
Si1 Si 0.70814(8) 0.85566(7) 0.18449(5) 0.0287(2) Uani 1 1 d .
Si2 Si 0.68356(9) 0.30695(7) 0.05009(5) 0.0369(2) Uani 1 1 d .
F1 F 0.58064(13) 0.49641(12) 0.31679(9) 0.0204(3) Uani 1 1 d .
F2 F 0.38772(14) 0.56402(12) 0.28237(9) 0.0209(3) Uani 1 1 d .
O1 O -0.18064(19) 0.8122(2) 0.79448(13) 0.0400(6) Uani 1 1 d .
O2 O -0.0067(2) 0.7903(2) 0.85253(13) 0.0457(6) Uani 1 1 d .
O3 O -0.16800(19) 0.20755(16) 0.66571(13) 0.0336(5) Uani 1 1 d .
O4 O -0.0349(2) 0.04004(18) 0.63049(17) 0.0535(7) Uani 1 1 d .
N1 N 0.39261(19) 0.60386(17) 0.43578(13) 0.0152(4) Uani 1 1 d .
N2 N 0.37670(19) 0.40986(17) 0.38836(13) 0.0149(4) Uani 1 1 d .
C1 C 0.4295(2) 0.7088(2) 0.43543(16) 0.0172(5) Uani 1 1 d .
C2 C 0.3601(2) 0.7657(2) 0.52217(17) 0.0176(5) Uani 1 1 d .
C3 C 0.2773(2) 0.6928(2) 0.57746(16) 0.0161(5) Uani 1 1 d .
C4 C 0.2968(2) 0.5903(2) 0.52222(16) 0.0147(5) Uani 1 1 d .
C5 C 0.2391(2) 0.4893(2) 0.54117(15) 0.0134(5) Uani 1 1 d .
C6 C 0.2827(2) 0.3973(2) 0.47548(16) 0.0139(5) Uani 1 1 d .
C7 C 0.2513(2) 0.2832(2) 0.47964(16) 0.0153(5) Uani 1 1 d .
C8 C 0.3266(2) 0.2292(2) 0.39466(17) 0.0182(5) Uani 1 1 d .
C9 C 0.4021(2) 0.3098(2) 0.33993(16) 0.0177(5) Uani 1 1 d .
C10 C 0.5230(3) 0.7534(2) 0.35644(17) 0.0198(5) Uani 1 1 d .
C11 C 0.5994(3) 0.7964(2) 0.29195(18) 0.0257(6) Uani 1 1 d .
C12 C 0.5899(4) 0.9438(3) 0.1324(2) 0.0548(11) Uani 1 1 d .
H12A H 0.5223 0.8981 0.1246 0.082 Uiso 1 1 calc R
H12B H 0.6435 0.9695 0.0719 0.082 Uiso 1 1 calc R
H12C H 0.5415 1.0102 0.1734 0.082 Uiso 1 1 calc R
C13 C 0.8244(5) 0.9415(5) 0.2138(3) 0.0931(19) Uani 1 1 d .
H13A H 0.7696 1.0063 0.2546 0.140 Uiso 1 1 calc R
H13B H 0.8855 0.9697 0.1569 0.140 Uiso 1 1 calc R
H13C H 0.8801 0.8942 0.2455 0.140 Uiso 1 1 calc R
C14 C 0.8056(3) 0.7372(3) 0.1035(2) 0.0467(9) Uani 1 1 d .
H14A H 0.8685 0.6903 0.1302 0.070 Uiso 1 1 calc R
H14B H 0.8592 0.7675 0.0449 0.070 Uiso 1 1 calc R
H14C H 0.7414 0.6906 0.0921 0.070 Uiso 1 1 calc R
C15 C 0.3754(3) 0.8834(2) 0.54717(18) 0.0248(6) Uani 1 1 d .
H15A H 0.2875 0.9337 0.5583 0.037 Uiso 1 1 calc R
H15B H 0.4471 0.9121 0.4962 0.037 Uiso 1 1 calc R
H15C H 0.4017 0.8814 0.6034 0.037 Uiso 1 1 calc R
C16 C 0.1913(2) 0.7223(2) 0.67667(16) 0.0180(5) Uani 1 1 d .
H16A H 0.2317 0.7802 0.7013 0.022 Uiso 1 1 calc R
H16B H 0.1942 0.6533 0.7138 0.022 Uiso 1 1 calc R
C17 C 0.0413(2) 0.7681(2) 0.68785(17) 0.0199(6) Uani 1 1 d .
H17A H 0.0380 0.8398 0.6539 0.024 Uiso 1 1 calc R
H17B H 0.0026 0.7122 0.6597 0.024 Uiso 1 1 calc R
C18 C -0.0462(3) 0.7908(2) 0.78702(18) 0.0265(6) Uani 1 1 d .
C19 C -0.2753(3) 0.8367(4) 0.8866(2) 0.0619(12) Uani 1 1 d .
H19A H -0.2684 0.7705 0.9249 0.093 Uiso 1 1 calc R
H19B H -0.3697 0.8536 0.8844 0.093 Uiso 1 1 calc R
H19C H -0.2526 0.9027 0.9134 0.093 Uiso 1 1 calc R
C20 C 0.1239(2) 0.47980(19) 0.62817(16) 0.0138(5) Uani 1 1 d .
C21 C 0.1249(2) 0.4614(2) 0.71733(16) 0.0202(6) Uani 1 1 d .
H21 H 0.2060 0.4492 0.7346 0.024 Uiso 1 1 calc R
C22 C -0.0120(3) 0.4631(2) 0.78040(18) 0.0279(6) Uani 1 1 d .
H22 H -0.0318 0.4542 0.8452 0.034 Uiso 1 1 calc R
C23 C -0.1108(3) 0.4785(2) 0.73930(18) 0.0252(6) Uani 1 1 d .
H23 H -0.2066 0.4806 0.7715 0.030 Uiso 1 1 calc R
C24 C 0.1582(2) 0.2243(2) 0.55786(16) 0.0174(5) Uani 1 1 d .
H24A H 0.1282 0.2734 0.6149 0.021 Uiso 1 1 calc R
H24B H 0.2102 0.1521 0.5696 0.021 Uiso 1 1 calc R
C25 C 0.0300(2) 0.1984(2) 0.53583(17) 0.0203(6) Uani 1 1 d .
H25A H -0.0239 0.2705 0.5259 0.024 Uiso 1 1 calc R
H25B H 0.0594 0.1504 0.4782 0.024 Uiso 1 1 calc R
C26 C -0.0582(3) 0.1374(2) 0.61437(18) 0.0226(6) Uani 1 1 d .
C27 C -0.2567(3) 0.1606(3) 0.7468(2) 0.0377(8) Uani 1 1 d .
H27A H -0.2956 0.0979 0.7281 0.056 Uiso 1 1 calc R
H27B H -0.3318 0.2201 0.7805 0.056 Uiso 1 1 calc R
H27C H -0.2033 0.1318 0.7870 0.056 Uiso 1 1 calc R
C28 C 0.3314(3) 0.1092(2) 0.36410(18) 0.0227(6) Uani 1 1 d .
H28A H 0.3131 0.0607 0.4181 0.034 Uiso 1 1 calc R
H28B H 0.4231 0.0820 0.3200 0.034 Uiso 1 1 calc R
H28C H 0.2613 0.1062 0.3342 0.034 Uiso 1 1 calc R
C29 C 0.4932(3) 0.2943(2) 0.24655(18) 0.0214(6) Uani 1 1 d .
C30 C 0.5708(3) 0.2842(2) 0.16868(18) 0.0273(6) Uani 1 1 d .
C31 C 0.7679(5) 0.4304(4) 0.0628(3) 0.0819(16) Uani 1 1 d .
H31A H 0.6978 0.4920 0.0984 0.123 Uiso 1 1 calc R
H31B H 0.8161 0.4571 0.0013 0.123 Uiso 1 1 calc R
H31C H 0.8344 0.4074 0.0954 0.123 Uiso 1 1 calc R
C32 C 0.8134(3) 0.1809(3) 0.0013(2) 0.0447(8) Uani 1 1 d .
H32A H 0.8696 0.1622 0.0417 0.067 Uiso 1 1 calc R
H32B H 0.8731 0.1976 -0.0606 0.067 Uiso 1 1 calc R
H32C H 0.7666 0.1161 -0.0033 0.067 Uiso 1 1 calc R
C33 C 0.5692(4) 0.3379(3) -0.0218(2) 0.0595(11) Uani 1 1 d .
H33A H 0.5317 0.2688 -0.0297 0.089 Uiso 1 1 calc R
H33B H 0.6224 0.3631 -0.0827 0.089 Uiso 1 1 calc R
H33C H 0.4931 0.3982 0.0089 0.089 Uiso 1 1 calc R
B1 B 0.4384(3) 0.5195(2) 0.35134(18) 0.0160(6) Uani 1 1 d .

loop_
_atom_site_aniso_label
_atom_site_aniso_U_11
_atom_site_aniso_U_22
_atom_site_aniso_U_33
_atom_site_aniso_U_23
_atom_site_aniso_U_13
_atom_site_aniso_U_12
S1 0.0147(3) 0.0274(4) 0.0196(3) 0.0014(3) -0.0045(3) -0.0036(3)
Si1 0.0352(4) 0.0279(4) 0.0190(4) 0.0024(3) 0.0011(3) -0.0150(3)
Si2 0.0510(5) 0.0359(5) 0.0167(4) -0.0046(3) 0.0041(4) -0.0191(4)
F1 0.0131(7) 0.0236(8) 0.0217(8) -0.0011(6) -0.0008(6) -0.0047(6)
F2 0.0238(7) 0.0254(8) 0.0143(7) 0.0046(6) -0.0073(6) -0.0042(6)
O1 0.0215(10) 0.0724(16) 0.0194(10) -0.0032(10) -0.0030(8) 0.0073(10)
O2 0.0285(11) 0.0894(19) 0.0172(11) -0.0111(11) -0.0059(9) -0.0039(11)
O3 0.0309(11) 0.0252(11) 0.0321(11) 0.0008(9) 0.0072(9) -0.0051(9)
O4 0.0415(13) 0.0215(12) 0.0715(17) 0.0171(11) 0.0139(12) 0.0009(10)
N1 0.0145(10) 0.0165(11) 0.0143(10) 0.0028(8) -0.0034(8) -0.0046(8)
N2 0.0148(10) 0.0172(11) 0.0112(10) -0.0023(8) -0.0020(8) -0.0024(8)
C1 0.0183(12) 0.0173(13) 0.0164(13) 0.0039(10) -0.0054(10) -0.0047(10)
C2 0.0197(12) 0.0156(13) 0.0185(13) 0.0024(10) -0.0068(10) -0.0043(10)
C3 0.0172(12) 0.0155(13) 0.0163(12) 0.0014(10) -0.0070(10) -0.0013(10)
C4 0.0131(11) 0.0175(13) 0.0125(12) 0.0014(10) -0.0030(9) -0.0018(10)
C5 0.0111(11) 0.0176(13) 0.0116(12) 0.0031(10) -0.0047(9) -0.0008(9)
C6 0.0123(11) 0.0171(13) 0.0127(12) 0.0034(10) -0.0043(9) -0.0029(10)
C7 0.0152(12) 0.0164(13) 0.0158(12) 0.0028(10) -0.0063(10) -0.0041(10)
C8 0.0189(12) 0.0189(13) 0.0181(13) 0.0000(10) -0.0071(10) -0.0042(10)
C9 0.0171(12) 0.0219(14) 0.0128(12) -0.0024(10) -0.0035(10) -0.0012(10)
C10 0.0230(13) 0.0167(13) 0.0193(13) -0.0008(10) -0.0050(11) -0.0060(11)
C11 0.0284(15) 0.0253(15) 0.0217(14) 0.0016(12) -0.0037(12) -0.0090(12)
C12 0.061(2) 0.046(2) 0.0303(18) 0.0147(16) 0.0117(16) 0.0145(17)
C13 0.124(4) 0.140(4) 0.028(2) 0.003(2) -0.004(2) -0.110(4)
C14 0.051(2) 0.039(2) 0.0335(18) 0.0099(15) 0.0018(15) 0.0092(16)
C15 0.0306(15) 0.0206(14) 0.0226(14) 0.0022(11) -0.0065(12) -0.0073(11)
C16 0.0209(13) 0.0167(13) 0.0146(12) -0.0022(10) -0.0033(10) -0.0027(10)
C17 0.0225(13) 0.0193(14) 0.0169(13) -0.0001(10) -0.0058(11) -0.0008(11)
C18 0.0234(14) 0.0321(16) 0.0208(14) -0.0017(12) -0.0042(12) -0.0009(12)
C19 0.0265(17) 0.119(4) 0.0263(18) -0.008(2) 0.0022(14) 0.0110(19)
C20 0.0120(11) 0.0127(12) 0.0157(12) 0.0015(9) -0.0028(10) -0.0031(9)
C21 0.0138(12) 0.0303(15) 0.0154(13) -0.0001(11) 0.0006(10) -0.0116(11)
C22 0.0213(14) 0.0457(18) 0.0143(13) 0.0016(12) -0.0014(11) -0.0071(12)
C23 0.0146(12) 0.0360(17) 0.0208(14) -0.0009(12) 0.0020(11) -0.0079(11)
C24 0.0207(12) 0.0146(13) 0.0162(13) 0.0031(10) -0.0039(10) -0.0049(10)
C25 0.0223(13) 0.0194(14) 0.0208(14) 0.0020(11) -0.0076(11) -0.0064(11)
C26 0.0205(13) 0.0212(15) 0.0265(15) 0.0001(11) -0.0063(11) -0.0073(11)
C27 0.0346(17) 0.0384(18) 0.0310(17) -0.0013(14) 0.0051(14) -0.0139(14)
C28 0.0253(14) 0.0206(14) 0.0211(14) -0.0011(11) -0.0054(11) -0.0050(11)
C29 0.0253(14) 0.0180(14) 0.0203(14) -0.0020(11) -0.0052(11) -0.0063(11)
C30 0.0341(15) 0.0271(16) 0.0177(14) -0.0037(11) -0.0025(12) -0.0083(12)
C31 0.124(4) 0.075(3) 0.034(2) -0.0113(19) 0.018(2) -0.074(3)
C32 0.0377(18) 0.063(2) 0.0264(17) -0.0089(15) 0.0021(14) -0.0130(16)
C33 0.080(3) 0.059(2) 0.0271(18) 0.0025(17) -0.0066(18) 0.004(2)
B1 0.0145(13) 0.0215(15) 0.0107(13) 0.0013(11) -0.0017(11) -0.0042(11)

loop_
_atom_type_symbol
_atom_type_description
_atom_type_scat_dispersion_real
_atom_type_scat_dispersion_imag
_atom_type_scat_source
C C 0.0033 0.0016 'International Tables Vol C Tables 4.2.6.8 and 6.1.1.4'
H H 0.0000 0.0000 'International Tables Vol C Tables 4.2.6.8 and 6.1.1.4'
B B 0.0013 0.0007 'International Tables Vol C Tables 4.2.6.8 and 6.1.1.4'
N N 0.0061 0.0033 'International Tables Vol C Tables 4.2.6.8 and 6.1.1.4'
O O 0.0106 0.0060 'International Tables Vol C Tables 4.2.6.8 and 6.1.1.4'
F F 0.0171 0.0103 'International Tables Vol C Tables 4.2.6.8 and 6.1.1.4'
Si Si 0.0817 0.0704 'International Tables Vol C Tables 4.2.6.8 and 6.1.1.4'
S S 0.1246 0.1234 'International Tables Vol C Tables 4.2.6.8 and 6.1.1.4'

loop_
_geom_angle_atom_site_label_1
_geom_angle_atom_site_label_2
_geom_angle_atom_site_label_3
_geom_angle
C23 S1 C20 92.08(12)
C14 Si1 C13 111.3(2)
C14 Si1 C11 108.63(14)
C13 Si1 C11 109.11(15)
C14 Si1 C12 108.75(16)
C13 Si1 C12 111.5(2)
C11 Si1 C12 107.40(14)
C32 Si2 C30 112.10(14)
C32 Si2 C31 110.8(2)
C30 Si2 C31 104.55(14)
C32 Si2 C33 109.96(16)
C30 Si2 C33 106.70(15)
C31 Si2 C33 112.6(2)
C18 O1 C19 115.7(2)
C26 O3 C27 116.4(2)
C1 N1 C4 107.9(2)
C1 N1 B1 125.4(2)
C4 N1 B1 126.4(2)
C9 N2 C6 107.89(19)
C9 N2 B1 125.65(19)
C6 N2 B1 126.44(19)
N1 C1 C2 110.2(2)
N1 C1 C10 123.3(2)
C2 C1 C10 126.5(2)
C3 C2 C1 107.3(2)
C3 C2 C15 127.5(2)
C1 C2 C15 125.2(2)
C2 C3 C4 106.7(2)
C2 C3 C16 122.7(2)
C4 C3 C16 130.5(2)
N1 C4 C5 120.0(2)
N1 C4 C3 107.9(2)
C5 C4 C3 132.1(2)
C4 C5 C6 120.8(2)
C4 C5 C20 120.4(2)
C6 C5 C20 118.7(2)
N2 C6 C5 119.8(2)
N2 C6 C7 107.8(2)
C5 C6 C7 132.4(2)
C8 C7 C6 107.3(2)
C8 C7 C24 122.8(2)
C6 C7 C24 129.9(2)
C7 C8 C9 106.8(2)
C7 C8 C28 128.4(2)
C9 C8 C28 124.9(2)
N2 C9 C8 110.3(2)
N2 C9 C29 122.3(2)
C8 C9 C29 127.5(2)
C11 C10 C1 176.7(3)
C10 C11 Si1 173.7(2)
Si1 C12 H12A 109.5
Si1 C12 H12B 109.5
H12A C12 H12B 109.5
Si1 C12 H12C 109.5
H12A C12 H12C 109.5
H12B C12 H12C 109.5
Si1 C13 H13A 109.5
Si1 C13 H13B 109.5
H13A C13 H13B 109.5
Si1 C13 H13C 109.5
H13A C13 H13C 109.5
H13B C13 H13C 109.5
Si1 C14 H14A 109.5
Si1 C14 H14B 109.5
H14A C14 H14B 109.5
Si1 C14 H14C 109.5
H14A C14 H14C 109.5
H14B C14 H14C 109.5
C2 C15 H15A 109.5
C2 C15 H15B 109.5
H15A C15 H15B 109.5
C2 C15 H15C 109.5
H15A C15 H15C 109.5
H15B C15 H15C 109.5
C3 C16 C17 112.7(2)
C3 C16 H16A 109.0
C17 C16 H16A 109.0
C3 C16 H16B 109.0
C17 C16 H16B 109.0
H16A C16 H16B 107.8
C18 C17 C16 112.7(2)
C18 C17 H17A 109.0
C16 C17 H17A 109.0
C18 C17 H17B 109.0
C16 C17 H17B 109.0
H17A C17 H17B 107.8
O2 C18 O1 122.9(2)
O2 C18 C17 126.7(2)
O1 C18 C17 110.4(2)
O1 C19 H19A 109.5
O1 C19 H19B 109.5
H19A C19 H19B 109.5
O1 C19 H19C 109.5
H19A C19 H19C 109.5
H19B C19 H19C 109.5
C21 C20 C5 130.5(2)
C21 C20 S1 111.15(17)
C5 C20 S1 118.38(17)
C20 C21 C22 111.1(2)
C20 C21 H21 124.4
C22 C21 H21 124.4
C23 C22 C21 113.8(2)
C23 C22 H22 123.1
C21 C22 H22 123.1
C22 C23 S1 111.82(19)
C22 C23 H23 124.1
S1 C23 H23 124.1
C7 C24 C25 111.63(19)
C7 C24 H24A 109.3
C25 C24 H24A 109.3
C7 C24 H24B 109.3
C25 C24 H24B 109.3
H24A C24 H24B 108.0
C26 C25 C24 110.0(2)
C26 C25 H25A 109.7
C24 C25 H25A 109.7
C26 C25 H25B 109.7
C24 C25 H25B 109.7
H25A C25 H25B 108.2
O4 C26 O3 123.4(2)
O4 C26 C25 125.6(2)
O3 C26 C25 111.1(2)
O3 C27 H27A 109.5
O3 C27 H27B 109.5
H27A C27 H27B 109.5
O3 C27 H27C 109.5
H27A C27 H27C 109.5
H27B C27 H27C 109.5
C8 C28 H28A 109.5
C8 C28 H28B 109.5
H28A C28 H28B 109.5
C8 C28 H28C 109.5
H28A C28 H28C 109.5
H28B C28 H28C 109.5
C30 C29 C9 178.2(3)
C29 C30 Si2 166.0(2)
Si2 C31 H31A 109.5
Si2 C31 H31B 109.5
H31A C31 H31B 109.5
Si2 C31 H31C 109.5
H31A C31 H31C 109.5
H31B C31 H31C 109.5
Si2 C32 H32A 109.5
Si2 C32 H32B 109.5
H32A C32 H32B 109.5
Si2 C32 H32C 109.5
H32A C32 H32C 109.5
H32B C32 H32C 109.5
Si2 C33 H33A 109.5
Si2 C33 H33B 109.5
H33A C33 H33B 109.5
Si2 C33 H33C 109.5
H33A C33 H33C 109.5
H33B C33 H33C 109.5
F1 B1 F2 109.64(19)
F1 B1 N2 110.3(2)
F2 B1 N2 110.5(2)
F1 B1 N1 110.2(2)
F2 B1 N1 110.6(2)
N2 B1 N1 105.61(18)

loop_
_geom_bond_atom_site_label_1
_geom_bond_atom_site_label_2
_geom_bond_distance
S1 C23 1.698(3)
S1 C20 1.734(2)
Si1 C14 1.832(3)
Si1 C13 1.843(4)
Si1 C11 1.854(3)
Si1 C12 1.861(3)
Si2 C32 1.845(3)
Si2 C30 1.847(3)
Si2 C31 1.850(4)
Si2 C33 1.857(4)
F1 B1 1.380(3)
F2 B1 1.387(3)
O1 C18 1.345(3)
O1 C19 1.434(3)
O2 C18 1.196(3)
O3 C26 1.330(3)
O3 C27 1.439(3)
O4 C26 1.183(3)
N1 C1 1.352(3)
N1 C4 1.392(3)
N1 B1 1.547(3)
N2 C9 1.354(3)
N2 C6 1.390(3)
N2 B1 1.547(3)
C1 C2 1.412(3)
C1 C10 1.427(3)
C2 C3 1.383(3)
C2 C15 1.495(3)
C3 C4 1.441(3)
C3 C16 1.503(3)
C4 C5 1.399(3)
C5 C6 1.413(3)
C5 C20 1.483(3)
C6 C7 1.431(3)
C7 C8 1.387(3)
C7 C24 1.503(3)
C8 C9 1.408(3)
C8 C28 1.493(3)
C9 C29 1.428(3)
C10 C11 1.203(3)
C12 H12A 0.9800
C12 H12B 0.9800
C12 H12C 0.9800
C13 H13A 0.9800
C13 H13B 0.9800
C13 H13C 0.9800
C14 H14A 0.9800
C14 H14B 0.9800
C14 H14C 0.9800
C15 H15A 0.9800
C15 H15B 0.9800
C15 H15C 0.9800
C16 C17 1.524(3)
C16 H16A 0.9900
C16 H16B 0.9900
C17 C18 1.495(3)
C17 H17A 0.9900
C17 H17B 0.9900
C19 H19A 0.9800
C19 H19B 0.9800
C19 H19C 0.9800
C20 C21 1.378(3)
C21 C22 1.428(3)
C21 H21 0.9500
C22 C23 1.354(4)
C22 H22 0.9500
C23 H23 0.9500
C24 C25 1.542(3)
C24 H24A 0.9900
C24 H24B 0.9900
C25 C26 1.497(3)
C25 H25A 0.9900
C25 H25B 0.9900
C27 H27A 0.9800
C27 H27B 0.9800
C27 H27C 0.9800
C28 H28A 0.9800
C28 H28B 0.9800
C28 H28C 0.9800
C29 C30 1.195(4)
C31 H31A 0.9800
C31 H31B 0.9800
C31 H31C 0.9800
C32 H32A 0.9800
C32 H32B 0.9800
C32 H32C 0.9800
C33 H33A 0.9800
C33 H33B 0.9800
C33 H33C 0.9800

loop_
_geom_torsion_atom_site_label_1
_geom_torsion_atom_site_label_2
_geom_torsion_atom_site_label_3
_geom_torsion_atom_site_label_4
_geom_torsion
C4 N1 C1 C2 0.8(3)
B1 N1 C1 C2 175.2(2)
C4 N1 C1 C10 -177.8(2)
B1 N1 C1 C10 -3.3(4)
N1 C1 C2 C3 -0.2(3)
C10 C1 C2 C3 178.3(2)
N1 C1 C2 C15 180.0(2)
C10 C1 C2 C15 -1.5(4)
C1 C2 C3 C4 -0.5(3)
C15 C2 C3 C4 179.3(2)
C1 C2 C3 C16 177.6(2)
C15 C2 C3 C16 -2.5(4)
C1 N1 C4 C5 178.9(2)
B1 N1 C4 C5 4.5(3)
C1 N1 C4 C3 -1.1(2)
B1 N1 C4 C3 -175.5(2)
C2 C3 C4 N1 1.0(3)
C16 C3 C4 N1 -176.9(2)
C2 C3 C4 C5 -179.0(2)
C16 C3 C4 C5 3.0(4)
N1 C4 C5 C6 3.8(3)
C3 C4 C5 C6 -176.1(2)
N1 C4 C5 C20 -172.0(2)
C3 C4 C5 C20 8.1(4)
C9 N2 C6 C5 179.2(2)
B1 N2 C6 C5 -2.6(3)
C9 N2 C6 C7 0.6(2)
B1 N2 C6 C7 178.8(2)
C4 C5 C6 N2 -4.7(3)
C20 C5 C6 N2 171.1(2)
C4 C5 C6 C7 173.5(2)
C20 C5 C6 C7 -10.7(4)
N2 C6 C7 C8 -0.3(2)
C5 C6 C7 C8 -178.7(2)
N2 C6 C7 C24 178.8(2)
C5 C6 C7 C24 0.5(4)
C6 C7 C8 C9 -0.1(3)
C24 C7 C8 C9 -179.3(2)
C6 C7 C8 C28 179.3(2)
C24 C7 C8 C28 0.0(4)
C6 N2 C9 C8 -0.7(3)
B1 N2 C9 C8 -178.9(2)
C6 N2 C9 C29 179.0(2)
B1 N2 C9 C29 0.9(4)
C7 C8 C9 N2 0.5(3)
C28 C8 C9 N2 -178.9(2)
C7 C8 C9 C29 -179.2(2)
C28 C8 C9 C29 1.4(4)
C2 C3 C16 C17 97.7(3)
C4 C3 C16 C17 -84.6(3)
C3 C16 C17 C18 176.5(2)
C19 O1 C18 O2 1.0(5)
C19 O1 C18 C17 -179.3(3)
C16 C17 C18 O2 10.2(4)
C16 C17 C18 O1 -169.5(2)
C4 C5 C20 C21 -78.3(3)
C6 C5 C20 C21 105.8(3)
C4 C5 C20 S1 101.5(2)
C6 C5 C20 S1 -74.4(2)
C23 S1 C20 C21 1.4(2)
C23 S1 C20 C5 -178.4(2)
C5 C20 C21 C22 177.7(2)
S1 C20 C21 C22 -2.1(3)
C20 C21 C22 C23 1.9(3)
C21 C22 C23 S1 -0.8(3)
C20 S1 C23 C22 -0.3(2)
C8 C7 C24 C25 -69.0(3)
C6 C7 C24 C25 111.9(3)
C7 C24 C25 C26 178.7(2)
C27 O3 C26 O4 3.0(4)
C27 O3 C26 C25 -176.4(2)
C24 C25 C26 O4 -76.3(4)
C24 C25 C26 O3 103.1(2)
C9 N2 B1 F1 -54.2(3)
C6 N2 B1 F1 128.0(2)
C9 N2 B1 F2 67.2(3)
C6 N2 B1 F2 -110.6(2)
C9 N2 B1 N1 -173.2(2)
C6 N2 B1 N1 9.0(3)
C1 N1 B1 F1 57.5(3)
C4 N1 B1 F1 -129.1(2)
C1 N1 B1 F2 -63.9(3)
C4 N1 B1 F2 109.5(2)
C1 N1 B1 N2 176.6(2)
C4 N1 B1 N2 -9.9(3)
